data_2206648
loop_
_publ_author_name
'Wen Yang'
'Yan Zhang'
'De-Chun Zhang'

_publ_section_title
;
 <i>N</i>-(3-Nitrobenzylidene)-<i>p</i>-toluidine
;
_journal_coeditor_code BV6026
_journal_issue 9
_journal_name_full 'Acta Crystallographica Section E'
_journal_page_first o2964
_journal_page_last o2966
_journal_paper_doi 10.1107/S160053680502581X
_journal_volume 61
_journal_year 2005
_chemical_formula_iupac 'C14 H12 N2 O2'
_chemical_formula_moiety 'C14 H12 N2 O2'
_chemical_formula_sum 'C14 H12 N2 O2'
_chemical_formula_weight 240.26
_chemical_melting_point 368.5(5)
_chemical_name_common
;
N-3-nitrobenzylidene-p-toluidine
N-p-toluidene-3-nitrobenzeneamine
;
_chemical_name_systematic
;
N-[(3-nitrophenyl)methylene]-4-methylbenzenamine
N-(4-methylphenyl)-3-nitrobenzylideneamine
;
_space_group_IT_number 29
_symmetry_cell_setting orthorhombic
_symmetry_space_group_name_Hall 'P 2c -2ac'
_symmetry_space_group_name_H-M 'P c a 21'
_atom_sites_solution_hydrogens geom
_atom_sites_solution_primary direct
_atom_sites_solution_secondary difmap
_audit_creation_method SHELXL-97
_cell_angle_alpha 90.00
_cell_angle_beta 90.00
_cell_angle_gamma 90.00
_cell_formula_units_Z 4
_cell_length_a 13.413(2)
_cell_length_b 13.115(2)
_cell_length_c 7.1040(10)
_cell_measurement_reflns_used 23
_cell_measurement_temperature 291(2)
_cell_measurement_theta_max 15.80
_cell_measurement_theta_min 3.04
_cell_volume 1249.7(3)
_computing_cell_refinement 'XSCANS (Siemens, 1990)'
_computing_data_collection 'XSCANS (Siemens, 1990)'
_computing_data_reduction 'SHELXTL (Sheldrick, 1997b)'
_computing_molecular_graphics SHELXTL
_computing_publication_material SHELXTL
_computing_structure_refinement 'SHELXL97 (Sheldrick, 1997a)'
_computing_structure_solution 'SHELXS97 (Sheldrick, 1997a)'
_diffrn_ambient_temperature 291(2)
_diffrn_measured_fraction_theta_full 1.000
_diffrn_measured_fraction_theta_max 1.000
_diffrn_measurement_device_type 'Siemens P4'
_diffrn_measurement_method \w
_diffrn_radiation_monochromator graphite
_diffrn_radiation_source 'normal-focus sealed tube'
_diffrn_radiation_type MoK\a
_diffrn_radiation_wavelength 0.71073
_diffrn_reflns_av_R_equivalents 0.0084
_diffrn_reflns_av_sigmaI/netI 0.0273
_diffrn_reflns_limit_h_max 17
_diffrn_reflns_limit_h_min -1
_diffrn_reflns_limit_k_max 0
_diffrn_reflns_limit_k_min -17
_diffrn_reflns_limit_l_max 9
_diffrn_reflns_limit_l_min 0
_diffrn_reflns_number 1953
_diffrn_reflns_theta_full 28.00
_diffrn_reflns_theta_max 28.00
_diffrn_reflns_theta_min 1.55
_diffrn_standards_decay_% 3.29
_diffrn_standards_interval_count 97
_diffrn_standards_number 3
_exptl_absorpt_coefficient_mu 0.087
_exptl_absorpt_correction_T_max 0.970
_exptl_absorpt_correction_T_min 0.950
_exptl_absorpt_correction_type psi-scan
_exptl_absorpt_process_details '(XSCANS; Siemens, 1990)'
_exptl_crystal_colour white--yellow
_exptl_crystal_density_diffrn 1.277
_exptl_crystal_description granular
_exptl_crystal_F_000 504
_exptl_crystal_size_max 0.56
_exptl_crystal_size_mid 0.52
_exptl_crystal_size_min 0.40
_refine_diff_density_max 0.126
_refine_diff_density_min -0.124
_refine_ls_extinction_coef 0.027(2)
_refine_ls_extinction_expression Fc^*^=kFc[1+0.001xFc^2^\l^3^/sin(2\q)]^-1/4^
_refine_ls_extinction_method SHELXL97
_refine_ls_goodness_of_fit_ref 0.927
_refine_ls_hydrogen_treatment constr
_refine_ls_matrix_type full
_refine_ls_number_parameters 165
_refine_ls_number_reflns 1629
_refine_ls_number_restraints 1
_refine_ls_restrained_S_all 0.927
_refine_ls_R_factor_all 0.0606
_refine_ls_R_factor_gt 0.0362
_refine_ls_shift/su_max 0.000
_refine_ls_shift/su_mean 0.000
_refine_ls_structure_factor_coef Fsqd
_refine_ls_weighting_details 'calc w = 1/[\s^2^(Fo^2^)+(0.0451P)^2^] where P = (Fo^2^+2Fc^2^)/3'
_refine_ls_weighting_scheme calc
_refine_ls_wR_factor_gt 0.0762
_refine_ls_wR_factor_ref 0.0838
_reflns_number_gt 1086
_reflns_number_total 1629
_reflns_threshold_expression I>2\s(I)
_cod_data_source_file bv6026.cif
_cod_data_source_block I
_cod_depositor_comments
;
The following automatic conversions were performed:
'_symmetry_cell_setting' value 'Orthorhombic' changed to 'orthorhombic'
according to '/home/saulius/struct/CIF-dictionaries/cif_core.dic'
dictionary named 'cif_core.dic' version 2.4.1 from 2010-06-29.

Automatic conversion script
Id: cif_fix_enum 1527 2010-12-29 10:47:43Z saulius 

The following automatic conversions were performed:

'_chemical_melting_point' value '368-369' was changed to '368.5(5)' -
the average value was taken and precision was
estimated.

'_exptl_absorpt_correction_type' tag value 'psi-scans'
was replaced with 'psi-scan' value.

Automatic conversion script
Id: cif_fix_values 1646 2011-03-28 12:23:43Z adriana 

The following automatic conversions were performed:

'_chemical_melting_point' value '368-369' was changed to '368.5(5)' -
the average value was taken and precision was
estimated.

'_symmetry_cell_setting' value 'Orthorhombic' changed to
'orthorhombic' according to
/home/saulius/struct/CIF-dictionaries/cif_core.dic dictionary named
'cif_core.dic' version 2.4.1 from 2010-06-29.

Automatic conversion script
Id: cif_fix_values 1715 2011-07-08 13:25:40Z adriana 
;
_cod_original_sg_symbol_Hall P2c-2ac
_cod_database_code 2206648
_cod_database_fobs_code 2206648

loop_
_symmetry_equiv_pos_as_xyz
'x, y, z'
'-x, -y, z+1/2'
'x+1/2, -y, z'
'-x+1/2, y, z+1/2'

loop_
_atom_site_label
_atom_site_fract_x
_atom_site_fract_y
_atom_site_fract_z
_atom_site_U_iso_or_equiv
_atom_site_adp_type
_atom_site_calc_flag
_atom_site_refinement_flags
_atom_site_occupancy
_atom_site_type_symbol
O1 0.77127(13) -0.27624(12) 0.2682(4) 0.0951(8) Uani d . 1 O
O2 0.88585(12) -0.17832(12) 0.3707(3) 0.0892(7) Uani d . 1 O
N1 0.81445(12) 0.18752(12) 0.4738(3) 0.0537(5) Uani d . 1 N
N2 0.79924(14) -0.19580(14) 0.3337(3) 0.0631(6) Uani d . 1 N
C1 0.9508(2) 0.59089(16) 0.6447(5) 0.0865(9) Uani d . 1 C
H1A 1.0200 0.5960 0.6111 0.104 Uiso calc R 1 H
H1B 0.9434 0.6029 0.7773 0.104 Uiso calc R 1 H
H1C 0.9132 0.6407 0.5758 0.104 Uiso calc R 1 H
C2 0.91301(18) 0.48545(16) 0.5975(4) 0.0611(6) Uani d . 1 C
C3 0.82443(18) 0.47073(16) 0.5014(4) 0.0641(7) Uani d . 1 C
H3 0.7872 0.5272 0.4649 0.077 Uiso calc R 1 H
C4 0.79013(16) 0.37472(14) 0.4585(4) 0.0583(6) Uani d . 1 C
H4 0.7305 0.3670 0.3931 0.070 Uiso calc R 1 H
C5 0.84409(15) 0.28933(15) 0.5123(3) 0.0505(5) Uani d . 1 C
C6 0.93294(15) 0.30283(16) 0.6048(4) 0.0564(6) Uani d . 1 C
H6 0.9708 0.2464 0.6389 0.068 Uiso calc R 1 H
C7 0.96659(17) 0.39984(15) 0.6479(4) 0.0615(6) Uani d . 1 C
H7 1.0266 0.4075 0.7120 0.074 Uiso calc R 1 H
C8 0.72335(15) 0.16318(16) 0.4758(4) 0.0549(6) Uani d . 1 C
H8 0.6759 0.2128 0.5030 0.066 Uiso calc R 1 H
C9 0.69046(14) 0.05874(15) 0.4363(3) 0.0527(5) Uani d . 1 C
C10 0.58959(15) 0.03421(18) 0.4323(5) 0.0717(8) Uani d . 1 C
H10 0.5424 0.0847 0.4545 0.086 Uiso calc R 1 H
C11 0.55881(17) -0.06425(19) 0.3958(5) 0.0836(9) Uani d . 1 C
H11 0.4911 -0.0794 0.3934 0.100 Uiso calc R 1 H
C12 0.62642(17) -0.13928(18) 0.3632(4) 0.0687(7) Uani d . 1 C
H12 0.6057 -0.2056 0.3383 0.082 Uiso calc R 1 H
C13 0.72580(14) -0.11518(14) 0.3680(3) 0.0518(5) Uani d . 1 C
C14 0.75947(16) -0.01843(13) 0.4046(3) 0.0502(5) Uani d . 1 C
H14 0.8275 -0.0047 0.4082 0.060 Uiso calc R 1 H

loop_
_atom_site_aniso_label
_atom_site_aniso_U_11
_atom_site_aniso_U_22
_atom_site_aniso_U_33
_atom_site_aniso_U_12
_atom_site_aniso_U_13
_atom_site_aniso_U_23
O1 0.0914(15) 0.0614(9) 0.132(2) -0.0033(9) -0.0029(14) -0.0254(13)
O2 0.0554(10) 0.0763(11) 0.136(2) 0.0044(8) 0.0072(12) -0.0206(13)
N1 0.0569(11) 0.0501(10) 0.0541(12) 0.0051(8) -0.0040(10) 0.0039(9)
N2 0.0623(11) 0.0591(11) 0.0680(16) -0.0013(10) 0.0078(11) -0.0033(11)
C1 0.118(2) 0.0587(15) 0.083(2) 0.0019(14) -0.021(2) -0.0101(15)
C2 0.0785(15) 0.0513(12) 0.0537(14) 0.0047(11) -0.0037(14) -0.0066(12)
C3 0.0781(15) 0.0543(13) 0.0599(15) 0.0139(11) -0.0119(14) 0.0061(12)
C4 0.0615(12) 0.0552(12) 0.0583(15) 0.0063(10) -0.0090(12) 0.0066(13)
C5 0.0553(12) 0.0484(11) 0.0479(14) 0.0062(10) 0.0008(11) -0.0005(10)
C6 0.0562(12) 0.0546(12) 0.0583(15) 0.0110(10) -0.0056(12) -0.0012(12)
C7 0.0617(13) 0.0636(15) 0.0593(15) 0.0029(11) -0.0107(12) -0.0062(13)
C8 0.0532(13) 0.0566(12) 0.0549(14) 0.0099(9) 0.0019(12) 0.0040(11)
C9 0.0505(11) 0.0568(12) 0.0510(13) -0.0006(9) -0.0010(11) 0.0099(11)
C10 0.0481(12) 0.0697(15) 0.097(2) 0.0086(10) 0.0008(14) 0.0143(16)
C11 0.0475(12) 0.0775(16) 0.126(3) -0.0088(12) -0.0008(15) 0.013(2)
C12 0.0535(13) 0.0617(13) 0.0908(19) -0.0090(11) -0.0025(14) 0.0086(15)
C13 0.0498(12) 0.0554(12) 0.0501(12) -0.0001(9) 0.0020(11) 0.0057(11)
C14 0.0427(9) 0.0584(11) 0.0494(12) -0.0027(10) 0.0009(10) 0.0044(10)

loop_
_atom_type_symbol
_atom_type_description
_atom_type_scat_dispersion_real
_atom_type_scat_dispersion_imag
_atom_type_scat_source
C C 0.0033 0.0016 'International Tables Vol C Tables 4.2.6.8 and 6.1.1.4'
H H 0.0000 0.0000 'International Tables Vol C Tables 4.2.6.8 and 6.1.1.4'
N N 0.0061 0.0033 'International Tables Vol C Tables 4.2.6.8 and 6.1.1.4'
O O 0.0106 0.0060 'International Tables Vol C Tables 4.2.6.8 and 6.1.1.4'

loop_
_geom_angle_atom_site_label_1
_geom_angle_atom_site_label_2
_geom_angle_atom_site_label_3
_geom_angle
_geom_angle_publ_flag
C8 N1 C5 120.42(18) y
O1 N2 O2 123.0(2) y
O1 N2 C13 118.92(19) y
O2 N2 C13 118.13(18) y
C2 C1 H1A 109.5 ?
C2 C1 H1B 109.5 ?
H1A C1 H1B 109.5 ?
C2 C1 H1C 109.5 ?
H1A C1 H1C 109.5 ?
H1B C1 H1C 109.5 ?
C7 C2 C3 117.5(2) y
C7 C2 C1 120.8(2) y
C3 C2 C1 121.7(2) y
C4 C3 C2 121.6(2) ?
C4 C3 H3 119.2 ?
C2 C3 H3 119.2 ?
C3 C4 C5 120.2(2) ?
C3 C4 H4 119.9 ?
C5 C4 H4 119.9 ?
C6 C5 C4 118.76(19) y
C6 C5 N1 117.18(18) y
C4 C5 N1 124.04(19) y
C5 C6 C7 120.5(2) ?
C5 C6 H6 119.8 ?
C7 C6 H6 119.8 ?
C2 C7 C6 121.4(2) ?
C2 C7 H7 119.3 ?
C6 C7 H7 119.3 ?
N1 C8 C9 121.67(19) y
N1 C8 H8 119.2 ?
C9 C8 H8 119.2 ?
C14 C9 C10 118.42(19) y
C14 C9 C8 120.73(17) y
C10 C9 C8 120.84(19) y
C11 C10 C9 120.7(2) ?
C11 C10 H10 119.6 ?
C9 C10 H10 119.6 ?
C12 C11 C10 120.7(2) ?
C12 C11 H11 119.7 ?
C10 C11 H11 119.7 ?
C11 C12 C13 118.6(2) ?
C11 C12 H12 120.7 ?
C13 C12 H12 120.7 ?
C12 C13 C14 122.6(2) y
C12 C13 N2 118.90(19) y
C14 C13 N2 118.53(17) y
C13 C14 C9 119.02(19) ?
C13 C14 H14 120.5 ?
C9 C14 H14 120.5 ?

loop_
_geom_bond_atom_site_label_1
_geom_bond_atom_site_label_2
_geom_bond_distance
_geom_bond_publ_flag
O1 N2 1.213(2) y
O2 N2 1.213(2) y
N1 C8 1.263(2) y
N1 C5 1.420(3) y
N2 C13 1.466(3) y
C1 C2 1.511(3) y
C1 H1A 0.9600 ?
C1 H1B 0.9600 ?
C1 H1C 0.9600 ?
C2 C7 1.380(3) ?
C2 C3 1.384(3) ?
C3 C4 1.375(3) ?
C3 H3 0.9300 ?
C4 C5 1.387(3) ?
C4 H4 0.9300 ?
C5 C6 1.372(3) ?
C6 C7 1.384(3) ?
C6 H6 0.9300 ?
C7 H7 0.9300 ?
C8 C9 1.466(3) y
C8 H8 0.9300 ?
C9 C14 1.390(3) ?
C9 C10 1.391(3) ?
C10 C11 1.380(3) ?
C10 H10 0.9300 ?
C11 C12 1.358(3) ?
C11 H11 0.9300 ?
C12 C13 1.370(3) ?
C12 H12 0.9300 ?
C13 C14 1.372(3) ?
C14 H14 0.9300 ?

loop_
_geom_hbond_atom_site_label_D
_geom_hbond_atom_site_label_H
_geom_hbond_atom_site_label_A
_geom_hbond_site_symmetry_D
_geom_hbond_site_symmetry_H
_geom_hbond_distance_DH
_geom_hbond_distance_HA
_geom_hbond_distance_DA
_geom_hbond_angle_DHA
_geom_hbond_publ_flag
C1 H1C O2 1_545 1_545 0.96 2.81 3.703(3) 155 y
C3 H3 O1 1_545 1_545 0.93 2.94 3.777(2) 150 y
C10 H10 O2 3_555 3_555 0.93 2.50 3.351(3) 152 y
C11 H11 N1 3_555 3_555 0.93 2.82 3.696(3) 158 y
C6 H6 O2 2_754 2_754 0.93 2.68 3.485(3) 145 y

loop_
_geom_torsion_atom_site_label_1
_geom_torsion_atom_site_label_2
_geom_torsion_atom_site_label_3
_geom_torsion_atom_site_label_4
_geom_torsion
_geom_torsion_publ_flag
C7 C2 C3 C4 0.5(4) ?
C1 C2 C3 C4 180.0(3) ?
C2 C3 C4 C5 0.4(4) ?
C3 C4 C5 C6 -1.5(3) ?
C3 C4 C5 N1 -179.9(2) ?
C8 N1 C5 C6 146.0(2) y
C8 N1 C5 C4 -35.6(3) y
C4 C5 C6 C7 1.7(3) ?
N1 C5 C6 C7 -179.8(2) ?
C3 C2 C7 C6 -0.3(4) ?
C1 C2 C7 C6 -179.8(3) ?
C5 C6 C7 C2 -0.8(4) ?
C5 N1 C8 C9 179.9(2) y
N1 C8 C9 C14 3.3(4) ?
N1 C8 C9 C10 -177.6(3) ?
C14 C9 C10 C11 -0.7(4) ?
C8 C9 C10 C11 -179.8(3) ?
C9 C10 C11 C12 0.1(5) ?
C10 C11 C12 C13 0.2(4) ?
C11 C12 C13 C14 0.1(4) ?
C11 C12 C13 N2 179.8(3) ?
O1 N2 C13 C12 13.6(4) ?
O2 N2 C13 C12 -167.1(2) ?
O1 N2 C13 C14 -166.7(2) ?
O2 N2 C13 C14 12.5(3) ?
C12 C13 C14 C9 -0.7(4) ?
N2 C13 C14 C9 179.6(2) ?
C10 C9 C14 C13 0.9(4) ?
C8 C9 C14 C13 -180.0(2) ?
